data_7117191
loop_
_publ_author_name
'Wu-Lin Yang'
'Yang-Zi Liu'
'Shuai Luo'
'Xingxin Yu'
'John S. Fossey'
'Wei-Ping Deng'

_publ_section_title
;
 The copper-catalyzed asymmetric construction of a dispiropyrrolidine
 skeleton via 1,3-dipolar cycloaddition of azomethine ylides to
 alpha-alkylidene succinimides
;
_journal_name_full Chem.Commun.
_journal_page_first 9212
_journal_paper_doi 10.1039/C5cc02362A
_journal_volume 51
_journal_year 2015
_chemical_absolute_configuration ad
_chemical_formula_sum 'C22 H19 Br Cl3 N2 O4'
_chemical_formula_weight 561.65
_chemical_name_systematic
; 
 ? 
;
_space_group_IT_number 19
_symmetry_cell_setting orthorhombic
_symmetry_space_group_name_Hall 'P 2ac 2ab'
_symmetry_space_group_name_H-M 'P 21 21 21'
_atom_sites_solution_hydrogens geom
_atom_sites_solution_primary direct
_atom_sites_solution_secondary difmap
_audit_creation_method SHELXL-97
_audit_update_record
;
2014-08-18 deposited with the CCDC.
2015-04-28 downloaded from the CCDC.
;
_cell_angle_alpha 90.00
_cell_angle_beta 90.00
_cell_angle_gamma 90.00
_cell_formula_units_Z 4
_cell_length_a 10.2175(12)
_cell_length_b 12.1386(14)
_cell_length_c 19.641(2)
_cell_measurement_reflns_used 3494
_cell_measurement_temperature 293(2)
_cell_measurement_theta_max 43.449
_cell_measurement_theta_min 4.494
_cell_volume 2436.0(5)
_computing_cell_refinement 'Bruker SMART'
_computing_data_collection 'Bruker SMART'
_computing_data_reduction 'Bruker SHELXTL'
_computing_molecular_graphics 'Bruker SHELXTL'
_computing_publication_material 'Bruker SHELXTL'
_computing_structure_refinement 'SHELXL-97 (Sheldrick, 1997)'
_computing_structure_solution 'SHELXS-97 (Sheldrick, 1990)'
_diffrn_ambient_temperature 293(2)
_diffrn_measured_fraction_theta_full 1.000
_diffrn_measured_fraction_theta_max 1.000
_diffrn_measurement_device_type 'CCD area detector'
_diffrn_measurement_method 'phi and omega scans'
_diffrn_radiation_monochromator graphite
_diffrn_radiation_source 'fine-focus sealed tube'
_diffrn_radiation_type MoK\a
_diffrn_radiation_wavelength 0.71073
_diffrn_reflns_av_R_equivalents 0.0401
_diffrn_reflns_av_sigmaI/netI 0.0516
_diffrn_reflns_limit_h_max 6
_diffrn_reflns_limit_h_min -12
_diffrn_reflns_limit_k_max 14
_diffrn_reflns_limit_k_min -14
_diffrn_reflns_limit_l_max 24
_diffrn_reflns_limit_l_min -24
_diffrn_reflns_number 14495
_diffrn_reflns_theta_full 26.00
_diffrn_reflns_theta_max 26.00
_diffrn_reflns_theta_min 1.97
_exptl_absorpt_coefficient_mu 2.047
_exptl_absorpt_correction_T_max 1.00000
_exptl_absorpt_correction_T_min 0.19441
_exptl_absorpt_correction_type empirical
_exptl_absorpt_process_details sadabs
_exptl_crystal_colour colorless
_exptl_crystal_density_diffrn 1.531
_exptl_crystal_density_method 'not measured'
_exptl_crystal_description prismatic
_exptl_crystal_F_000 1132
_exptl_crystal_size_max 0.211
_exptl_crystal_size_mid 0.175
_exptl_crystal_size_min 0.123
_refine_diff_density_max 0.548
_refine_diff_density_min -0.411
_refine_diff_density_rms 0.076
_refine_ls_abs_structure_details 'Flack H D (1983), Acta Cryst. A39, 876-881'
_refine_ls_abs_structure_Flack 0.024(16)
_refine_ls_extinction_method none
_refine_ls_goodness_of_fit_ref 1.043
_refine_ls_hydrogen_treatment mixed
_refine_ls_matrix_type full
_refine_ls_number_parameters 324
_refine_ls_number_reflns 4791
_refine_ls_number_restraints 42
_refine_ls_restrained_S_all 1.049
_refine_ls_R_factor_all 0.0877
_refine_ls_R_factor_gt 0.0638
_refine_ls_shift/su_max 0.003
_refine_ls_shift/su_mean 0.000
_refine_ls_structure_factor_coef Fsqd
_refine_ls_weighting_details 'calc w=1/[\s^2^(Fo^2^)+(0.1266P)^2^+0.3493P] where P=(Fo^2^+2Fc^2^)/3'
_refine_ls_weighting_scheme calc
_refine_ls_wR_factor_gt 0.1817
_refine_ls_wR_factor_ref 0.1980
_reflns_number_gt 3397
_reflns_number_total 4791
_reflns_threshold_expression >2sigma(I)
_cod_data_source_file c5cc02362a2.cif
_cod_data_source_block cd21432
_cod_original_sg_symbol_H-M P2(1)2(1)2(1)
_cod_database_code 7117191

loop_
_symmetry_equiv_pos_as_xyz
'x, y, z'
'-x+1/2, -y, z+1/2'
'-x, y+1/2, -z+1/2'
'x+1/2, -y+1/2, -z'

loop_
_atom_site_label
_atom_site_type_symbol
_atom_site_fract_x
_atom_site_fract_y
_atom_site_fract_z
_atom_site_U_iso_or_equiv
_atom_site_adp_type
_atom_site_occupancy
_atom_site_symmetry_multiplicity
_atom_site_calc_flag
_atom_site_refinement_flags
_atom_site_disorder_assembly
_atom_site_disorder_group
Br1 Br 0.97584(7) 0.19097(8) 0.92503(4) 0.0961(4) Uani 1 1 d . . .
Cl1 Cl 0.2528(8) 0.1479(5) 0.54840(18) 0.248(3) Uani 1 1 d . . .
Cl2 Cl 0.4024(7) 0.1198(6) 0.4334(4) 0.295(4) Uani 1 1 d . . .
Cl3 Cl 0.1693(7) 0.2391(4) 0.4232(3) 0.233(3) Uani 1 1 d . . .
N1 N 0.3755(4) 0.1263(4) 0.8117(2) 0.0442(9) Uani 1 1 d . . .
N2 N 0.5011(4) 0.4187(3) 0.7138(2) 0.0429(9) Uani 1 1 d . . .
O1 O 0.4339(4) 0.1776(3) 0.70414(17) 0.0546(9) Uani 1 1 d . . .
O2 O 0.3048(5) 0.1202(3) 0.9220(2) 0.0702(12) Uani 1 1 d . . .
O3 O 0.2386(13) 0.4133(11) 0.5963(6) 0.099(3) Uani 0.60 1 d PDU A 1
O4 O 0.4238(9) 0.5110(8) 0.5876(3) 0.092(2) Uani 0.70 1 d PDU A 1
C21 C 0.3996(15) 0.5366(13) 0.5168(5) 0.101(3) Uani 0.70 1 d PDU A 1
H21A H 0.4489 0.4900 0.4868 0.152 Uiso 0.70 1 d PR A 1
H21B H 0.4218 0.6122 0.5083 0.152 Uiso 0.70 1 d PR A 1
H21C H 0.3078 0.5257 0.5089 0.152 Uiso 0.70 1 d PR A 1
O3' O 0.2471(19) 0.4796(16) 0.5937(9) 0.099(4) Uani 0.40 1 d PDU A 2
O4' O 0.4517(17) 0.4317(19) 0.5815(8) 0.099(3) Uani 0.30 1 d PDU A 2
C21' C 0.393(3) 0.461(3) 0.5142(11) 0.104(4) Uani 0.30 1 d PDU A 2
H21D H 0.3275 0.5168 0.5203 0.157 Uiso 0.30 1 d PR A 2
H21E H 0.3530 0.3968 0.4939 0.157 Uiso 0.30 1 d PR A 2
H21F H 0.4606 0.4877 0.4849 0.157 Uiso 0.30 1 d PR A 2
C1 C 0.3942(4) 0.2008(4) 0.7611(2) 0.0390(10) Uani 1 1 d . . .
C2 C 0.3278(5) 0.1702(4) 0.8703(2) 0.0467(11) Uani 1 1 d . . .
C3 C 0.3051(5) 0.2923(4) 0.8582(3) 0.0480(12) Uani 1 1 d . . .
H3A H 0.3507 0.3361 0.8920 0.058 Uiso 1 1 calc R . .
H3B H 0.2125 0.3096 0.8602 0.058 Uiso 1 1 calc R . .
C4 C 0.3598(4) 0.3145(4) 0.7868(2) 0.0407(10) Uani 1 1 d . . .
C5 C 0.2693(5) 0.3749(4) 0.7339(3) 0.0485(12) Uani 1 1 d . . .
H5 H 0.2365 0.3195 0.7019 0.058 Uiso 1 1 calc R . .
C6 C 0.3666(5) 0.4512(4) 0.6945(3) 0.0462(11) Uani 1 1 d . A .
H6 H 0.3530 0.5263 0.7114 0.055 Uiso 1 1 calc R . .
C7 C 0.4877(5) 0.3869(4) 0.7852(2) 0.0415(10) Uani 1 1 d . . .
H7 H 0.4679 0.4544 0.8105 0.050 Uiso 1 1 calc R . .
C8 C 0.6085(5) 0.3382(4) 0.8172(2) 0.0440(11) Uani 1 1 d . . .
C9 C 0.6925(5) 0.2676(4) 0.7825(3) 0.0511(12) Uani 1 1 d . . .
H9 H 0.6754 0.2492 0.7374 0.061 Uiso 1 1 calc R . .
C10 C 0.8023(5) 0.2246(5) 0.8152(3) 0.0570(13) Uani 1 1 d . . .
H10 H 0.8595 0.1788 0.7917 0.068 Uiso 1 1 calc R . .
C11 C 0.8256(6) 0.2503(5) 0.8824(3) 0.0611(14) Uani 1 1 d . . .
C12 C 0.7432(6) 0.3185(7) 0.9169(3) 0.0752(17) Uani 1 1 d . . .
H12 H 0.7601 0.3363 0.9621 0.090 Uiso 1 1 calc R . .
C13 C 0.6348(6) 0.3612(6) 0.8847(3) 0.0632(15) Uani 1 1 d . . .
H13 H 0.5780 0.4064 0.9089 0.076 Uiso 1 1 calc R . .
C14 C 0.1556(6) 0.4371(4) 0.7601(3) 0.0618(15) Uani 1 1 d . . .
C15 C 0.1657(7) 0.5166(6) 0.8140(4) 0.0743(18) Uani 1 1 d . . .
H15 H 0.2464 0.5297 0.8343 0.089 Uiso 1 1 calc R . .
C16 C 0.0561(10) 0.5742(7) 0.8360(5) 0.108(3) Uani 1 1 d . . .
H16 H 0.0646 0.6246 0.8713 0.129 Uiso 1 1 calc R . .
C17 C -0.0600(9) 0.5590(10) 0.8079(7) 0.133(5) Uani 1 1 d . . .
H17 H -0.1323 0.5978 0.8239 0.159 Uiso 1 1 calc R . .
C18 C -0.0744(8) 0.4805(10) 0.7513(7) 0.119(4) Uani 1 1 d . . .
H18 H -0.1540 0.4719 0.7291 0.143 Uiso 1 1 calc R . .
C19 C 0.0309(7) 0.4216(6) 0.7328(5) 0.092(2) Uani 1 1 d . . .
H19 H 0.0201 0.3673 0.6999 0.111 Uiso 1 1 calc R . .
C20 C 0.3412(8) 0.4533(5) 0.6197(3) 0.079(2) Uani 1 1 d D . .
C22 C 0.2492(11) 0.1304(8) 0.4648(5) 0.108(3) Uani 1 1 d . . .
H22 H 0.2022 0.0618 0.4549 0.129 Uiso 1 1 calc R . .
H2 H 0.512(5) 0.358(4) 0.690(2) 0.031(11) Uiso 1 1 d . . .
H1 H 0.385(5) 0.061(5) 0.812(2) 0.033(13) Uiso 1 1 d . . .

loop_
_atom_site_aniso_label
_atom_site_aniso_U_11
_atom_site_aniso_U_22
_atom_site_aniso_U_33
_atom_site_aniso_U_23
_atom_site_aniso_U_13
_atom_site_aniso_U_12
Br1 0.0542(4) 0.1192(7) 0.1148(6) 0.0200(5) -0.0250(4) 0.0081(4)
Cl1 0.437(10) 0.204(4) 0.1010(19) 0.010(3) 0.045(4) 0.010(6)
Cl2 0.247(7) 0.216(6) 0.423(10) -0.025(6) 0.194(7) 0.005(5)
Cl3 0.350(8) 0.151(3) 0.198(4) -0.013(3) -0.129(5) 0.027(4)
N1 0.049(2) 0.031(2) 0.053(2) 0.0063(18) 0.0064(19) 0.0016(18)
N2 0.051(3) 0.0343(19) 0.044(2) 0.0033(18) 0.0029(17) -0.0015(17)
O1 0.075(2) 0.0452(19) 0.0442(19) -0.0056(15) 0.0044(16) -0.0011(18)
O2 0.089(3) 0.062(2) 0.060(2) 0.020(2) 0.023(2) 0.015(2)
O3 0.114(6) 0.122(9) 0.062(4) 0.007(7) -0.032(4) -0.009(8)
O4 0.110(5) 0.116(5) 0.048(3) 0.008(4) 0.002(3) -0.051(5)
C21 0.124(7) 0.119(7) 0.061(4) 0.003(6) 0.000(5) -0.043(7)
O3' 0.119(8) 0.113(11) 0.064(6) 0.006(9) -0.041(6) 0.045(10)
O4' 0.115(6) 0.127(7) 0.053(4) 0.005(6) 0.002(5) -0.044(7)
C21' 0.126(7) 0.126(8) 0.062(6) 0.002(7) 0.003(6) -0.043(8)
C1 0.036(2) 0.035(2) 0.046(2) 0.002(2) -0.0032(18) -0.0073(18)
C2 0.045(3) 0.043(3) 0.052(3) 0.007(2) 0.003(2) 0.004(2)
C3 0.047(3) 0.038(3) 0.060(3) 0.004(2) 0.013(2) 0.009(2)
C4 0.043(2) 0.033(2) 0.046(2) 0.003(2) 0.0039(19) -0.001(2)
C5 0.046(3) 0.041(3) 0.059(3) 0.002(2) -0.010(2) -0.004(2)
C6 0.053(3) 0.036(2) 0.050(3) 0.007(2) -0.005(2) -0.002(2)
C7 0.042(2) 0.035(2) 0.047(2) -0.0047(18) 0.000(2) -0.0025(19)
C8 0.039(2) 0.039(2) 0.054(3) -0.001(2) 0.000(2) -0.0047(19)
C9 0.049(3) 0.049(3) 0.055(3) -0.008(2) 0.000(2) -0.006(2)
C10 0.046(3) 0.056(3) 0.069(3) -0.011(3) -0.006(2) -0.002(2)
C11 0.041(3) 0.077(4) 0.064(3) 0.012(3) -0.005(2) -0.005(3)
C12 0.063(4) 0.112(5) 0.050(3) -0.008(4) -0.016(3) 0.003(4)
C13 0.054(3) 0.084(4) 0.051(3) -0.011(3) -0.005(3) 0.012(3)
C14 0.053(3) 0.044(3) 0.088(4) 0.026(3) 0.001(3) 0.006(2)
C15 0.071(4) 0.072(4) 0.080(4) 0.016(3) 0.017(3) 0.027(3)
C16 0.120(8) 0.091(5) 0.112(6) 0.035(5) 0.043(6) 0.057(5)
C17 0.068(5) 0.121(8) 0.209(12) 0.096(9) 0.068(7) 0.052(6)
C18 0.047(4) 0.104(7) 0.206(12) 0.057(8) 0.009(6) 0.011(4)
C19 0.058(4) 0.056(4) 0.163(7) 0.028(4) -0.017(5) 0.003(3)
C20 0.127(7) 0.056(4) 0.054(4) -0.009(3) -0.021(4) 0.000(4)
C22 0.117(7) 0.092(6) 0.115(6) -0.008(5) 0.009(6) -0.018(5)

loop_
_atom_type_symbol
_atom_type_description
_atom_type_scat_dispersion_real
_atom_type_scat_dispersion_imag
_atom_type_scat_source
C C 0.0033 0.0016 'International Tables Vol C Tables 4.2.6.8 and 6.1.1.4'
H H 0.0000 0.0000 'International Tables Vol C Tables 4.2.6.8 and 6.1.1.4'
N N 0.0061 0.0033 'International Tables Vol C Tables 4.2.6.8 and 6.1.1.4'
O O 0.0106 0.0060 'International Tables Vol C Tables 4.2.6.8 and 6.1.1.4'
Cl Cl 0.1484 0.1585 'International Tables Vol C Tables 4.2.6.8 and 6.1.1.4'
Br Br -0.2901 2.4595 'International Tables Vol C Tables 4.2.6.8 and 6.1.1.4'

loop_
_geom_angle_atom_site_label_1
_geom_angle_atom_site_label_2
_geom_angle_atom_site_label_3
_geom_angle
_geom_angle_site_symmetry_1
_geom_angle_site_symmetry_3
C1 N1 C2 114.2(4) . .
C1 N1 H1 131(3) . .
C2 N1 H1 115(3) . .
C7 N2 C6 103.2(4) . .
C7 N2 H2 107(3) . .
C6 N2 H2 102(3) . .
C20 O4 C21 118.9(8) . .
O4 C21 H21A 112.0 . .
O4 C21 H21B 109.4 . .
H21A C21 H21B 109.5 . .
O4 C21 H21C 107.0 . .
H21A C21 H21C 109.5 . .
H21B C21 H21C 109.5 . .
O4 C21 H21D 90.5 . .
H21A C21 H21D 111.7 . .
H21B C21 H21D 122.3 . .
H21C C21 H21D 17.6 . .
O4 C21 H21F 110.2 . .
H21A C21 H21F 4.2 . .
H21B C21 H21F 107.1 . .
H21C C21 H21F 113.7 . .
H21D C21 H21F 115.8 . .
C20 O4' C21' 96.1(17) . .
O4' C21' H21A 112.2 . .
O4' C21' H21C 122.2 . .
H21A C21' H21C 99.1 . .
O4' C21' H21D 109.6 . .
H21A C21' H21D 104.3 . .
H21C C21' H21D 12.7 . .
O4' C21' H21E 110.3 . .
H21A C21' H21E 110.8 . .
H21C C21' H21E 101.3 . .
H21D C21' H21E 109.5 . .
O4' C21' H21F 108.5 . .
H21A C21' H21F 5.4 . .
H21C C21' H21F 104.5 . .
H21D C21' H21F 109.5 . .
H21E C21' H21F 109.5 . .
O1 C1 N1 124.3(4) . .
O1 C1 C4 126.3(4) . .
N1 C1 C4 109.4(4) . .
O2 C2 N1 125.8(5) . .
O2 C2 C3 126.4(5) . .
N1 C2 C3 107.8(4) . .
C2 C3 C4 105.0(4) . .
C2 C3 H3A 110.7 . .
C4 C3 H3A 110.7 . .
C2 C3 H3B 110.7 . .
C4 C3 H3B 110.7 . .
H3A C3 H3B 108.8 . .
C1 C4 C3 103.3(4) . .
C1 C4 C5 110.0(4) . .
C3 C4 C5 118.1(4) . .
C1 C4 C7 108.1(4) . .
C3 C4 C7 114.7(4) . .
C5 C4 C7 102.4(4) . .
C14 C5 C6 111.7(4) . .
C14 C5 C4 118.1(5) . .
C6 C5 C4 103.3(4) . .
C14 C5 H5 107.8 . .
C6 C5 H5 107.8 . .
C4 C5 H5 107.8 . .
N2 C6 C20 114.7(5) . .
N2 C6 C5 107.8(4) . .
C20 C6 C5 112.8(5) . .
N2 C6 H6 107.0 . .
C20 C6 H6 107.0 . .
C5 C6 H6 107.0 . .
N2 C7 C8 115.3(4) . .
N2 C7 C4 104.2(4) . .
C8 C7 C4 116.9(4) . .
N2 C7 H7 106.6 . .
C8 C7 H7 106.6 . .
C4 C7 H7 106.6 . .
C13 C8 C9 118.3(5) . .
C13 C8 C7 118.7(4) . .
C9 C8 C7 122.9(4) . .
C8 C9 C10 120.1(5) . .
C8 C9 H9 120.0 . .
C10 C9 H9 120.0 . .
C11 C10 C9 119.8(5) . .
C11 C10 H10 120.1 . .
C9 C10 H10 120.1 . .
C12 C11 C10 120.5(5) . .
C12 C11 Br1 120.9(5) . .
C10 C11 Br1 118.6(5) . .
C11 C12 C13 119.9(5) . .
C11 C12 H12 120.1 . .
C13 C12 H12 120.1 . .
C12 C13 C8 121.4(6) . .
C12 C13 H13 119.3 . .
C8 C13 H13 119.3 . .
C19 C14 C15 116.0(6) . .
C19 C14 C5 121.1(6) . .
C15 C14 C5 122.9(5) . .
C16 C15 C14 120.6(8) . .
C16 C15 H15 119.7 . .
C14 C15 H15 119.7 . .
C17 C16 C15 121.6(11) . .
C17 C16 H16 119.2 . .
C15 C16 H16 119.2 . .
C16 C17 C18 119.6(8) . .
C16 C17 H17 120.2 . .
C18 C17 H17 120.2 . .
C19 C18 C17 118.0(9) . .
C19 C18 H18 121.0 . .
C17 C18 H18 121.0 . .
C18 C19 C14 123.8(10) . .
C18 C19 H19 118.1 . .
C14 C19 H19 118.1 . .
O3' C20 O3 39.5(9) . .
O3' C20 O4 100.7(13) . .
O3 C20 O4 126.5(9) . .
O3' C20 O4' 120.1(14) . .
O3 C20 O4' 114.5(11) . .
O4 C20 O4' 44.7(9) . .
O3' C20 C6 126.5(12) . .
O3 C20 C6 120.2(9) . .
O4 C20 C6 112.6(6) . .
O4' C20 C6 112.9(9) . .
Cl1 C22 Cl2 110.6(8) . .
Cl1 C22 Cl3 112.1(6) . .
Cl2 C22 Cl3 108.5(6) . .
Cl1 C22 H22 108.5 . .
Cl2 C22 H22 108.5 . .
Cl3 C22 H22 108.5 . .

loop_
_geom_bond_atom_site_label_1
_geom_bond_atom_site_label_2
_geom_bond_distance
_geom_bond_site_symmetry_2
Br1 C11 1.891(6) .
Cl1 C22 1.656(11) .
Cl2 C22 1.687(11) .
Cl3 C22 1.754(11) .
N1 C1 1.357(6) .
N1 C2 1.359(7) .
N1 H1 0.80(6) .
N2 C7 1.461(6) .
N2 C6 1.480(7) .
N2 H2 0.87(5) .
O1 C1 1.223(6) .
O2 C2 1.205(6) .
O3 C20 1.243(12) .
O4 C20 1.264(9) .
O4 C21 1.447(11) .
C21 H21A 0.9600 .
C21 H21B 0.9600 .
C21 H21C 0.9600 .
C21 H21D 0.7784 .
C21 H21F 1.0634 .
O3' C20 1.135(14) .
O4' C20 1.380(16) .
O4' C21' 1.495(18) .
C21' H21A 0.8656 .
C21' H21C 1.1773 .
C21' H21D 0.9600 .
C21' H21E 0.9600 .
C21' H21F 0.9600 .
C1 C4 1.511(7) .
C2 C3 1.519(7) .
C3 C4 1.533(6) .
C3 H3A 0.9700 .
C3 H3B 0.9700 .
C4 C5 1.572(7) .
C4 C7 1.575(6) .
C5 C14 1.477(8) .
C5 C6 1.564(7) .
C5 H5 0.9800 .
C6 C20 1.493(8) .
C6 H6 0.9800 .
C7 C8 1.507(7) .
C7 H7 0.9800 .
C8 C13 1.381(8) .
C8 C9 1.391(7) .
C9 C10 1.393(8) .
C9 H9 0.9300 .
C10 C11 1.377(8) .
C10 H10 0.9300 .
C11 C12 1.362(9) .
C12 C13 1.376(9) .
C12 H12 0.9300 .
C13 H13 0.9300 .
C14 C19 1.395(10) .
C14 C15 1.436(10) .
C15 C16 1.389(10) .
C15 H15 0.9300 .
C16 C17 1.320(17) .
C16 H16 0.9300 .
C17 C18 1.472(17) .
C17 H17 0.9300 .
C18 C19 1.341(13) .
C18 H18 0.9300 .
C19 H19 0.9300 .
C22 H22 0.9800 .

loop_
_geom_hbond_atom_site_label_D
_geom_hbond_atom_site_label_H
_geom_hbond_atom_site_label_A
_geom_hbond_distance_DH
_geom_hbond_distance_HA
_geom_hbond_distance_DA
_geom_hbond_angle_DHA
_geom_hbond_site_symmetry_A
N2 H2 Cl3 0.87(5) 2.99(5) 3.723(6) 143(4) 4_556
N2 H2 O1 0.87(5) 2.35(5) 3.012(5) 133(4) .

loop_
_geom_torsion_atom_site_label_1
_geom_torsion_atom_site_label_2
_geom_torsion_atom_site_label_3
_geom_torsion_atom_site_label_4
_geom_torsion
_geom_torsion_site_symmetry_1
_geom_torsion_site_symmetry_2
_geom_torsion_site_symmetry_3
_geom_torsion_site_symmetry_4
C2 N1 C1 O1 -178.5(5) . . . .
C2 N1 C1 C4 2.1(5) . . . .
C1 N1 C2 O2 -179.3(5) . . . .
C1 N1 C2 C3 2.3(6) . . . .
O2 C2 C3 C4 176.0(5) . . . .
N1 C2 C3 C4 -5.7(6) . . . .
O1 C1 C4 C3 175.1(4) . . . .
N1 C1 C4 C3 -5.5(5) . . . .
O1 C1 C4 C5 48.1(6) . . . .
N1 C1 C4 C5 -132.5(4) . . . .
O1 C1 C4 C7 -62.9(6) . . . .
N1 C1 C4 C7 116.5(4) . . . .
C2 C3 C4 C1 6.5(5) . . . .
C2 C3 C4 C5 128.2(4) . . . .
C2 C3 C4 C7 -110.9(4) . . . .
C1 C4 C5 C14 136.8(4) . . . .
C3 C4 C5 C14 18.6(6) . . . .
C7 C4 C5 C14 -108.5(5) . . . .
C1 C4 C5 C6 -99.4(4) . . . .
C3 C4 C5 C6 142.4(4) . . . .
C7 C4 C5 C6 15.3(5) . . . .
C7 N2 C6 C20 -161.3(4) . . . .
C7 N2 C6 C5 -34.7(5) . . . .
C14 C5 C6 N2 138.7(5) . . . .
C4 C5 C6 N2 10.7(5) . . . .
C14 C5 C6 C20 -93.6(6) . . . .
C4 C5 C6 C20 138.4(5) . . . .
C6 N2 C7 C8 174.0(4) . . . .
C6 N2 C7 C4 44.5(4) . . . .
C1 C4 C7 N2 78.9(4) . . . .
C3 C4 C7 N2 -166.5(4) . . . .
C5 C4 C7 N2 -37.2(4) . . . .
C1 C4 C7 C8 -49.5(5) . . . .
C3 C4 C7 C8 65.1(5) . . . .
C5 C4 C7 C8 -165.7(4) . . . .
N2 C7 C8 C13 144.4(5) . . . .
C4 C7 C8 C13 -92.7(6) . . . .
N2 C7 C8 C9 -38.1(6) . . . .
C4 C7 C8 C9 84.8(6) . . . .
C13 C8 C9 C10 -1.9(7) . . . .
C7 C8 C9 C10 -179.5(5) . . . .
C8 C9 C10 C11 1.4(8) . . . .
C9 C10 C11 C12 -0.9(9) . . . .
C9 C10 C11 Br1 -179.7(4) . . . .
C10 C11 C12 C13 0.8(10) . . . .
Br1 C11 C12 C13 179.7(5) . . . .
C11 C12 C13 C8 -1.4(11) . . . .
C9 C8 C13 C12 1.9(9) . . . .
C7 C8 C13 C12 179.6(6) . . . .
C6 C5 C14 C19 110.5(6) . . . .
C4 C5 C14 C19 -129.9(6) . . . .
C6 C5 C14 C15 -69.0(7) . . . .
C4 C5 C14 C15 50.5(7) . . . .
C19 C14 C15 C16 -0.6(9) . . . .
C5 C14 C15 C16 179.0(6) . . . .
C14 C15 C16 C17 -0.8(12) . . . .
C15 C16 C17 C18 -0.8(13) . . . .
C16 C17 C18 C19 4.0(13) . . . .
C17 C18 C19 C14 -5.7(13) . . . .
C15 C14 C19 C18 4.0(11) . . . .
C5 C14 C19 C18 -175.5(7) . . . .
C21 O4 C20 O3' -32.2(16) . . . .
C21 O4 C20 O3 1.0(18) . . . .
C21 O4 C20 O4' 90.1(15) . . . .
C21 O4 C20 C6 -169.5(10) . . . .
C21' O4' C20 O3' 2(3) . . . .
C21' O4' C20 O3 47(2) . . . .
C21' O4' C20 O4 -71.2(19) . . . .
C21' O4' C20 C6 -170.7(16) . . . .
N2 C6 C20 O3' -176.9(15) . . . .
C5 C6 C20 O3' 59.1(16) . . . .
N2 C6 C20 O3 135.9(10) . . . .
C5 C6 C20 O3 11.9(12) . . . .
N2 C6 C20 O4 -53.0(9) . . . .
C5 C6 C20 O4 -176.9(7) . . . .
N2 C6 C20 O4' -4.3(12) . . . .
C5 C6 C20 O4' -128.2(12) . . . .
